data_4333755
loop_
_publ_author_name
'Fabrice Pointillart'
'Boris Le Guennic'
'St\'ephane Golhen'
'Olivier Cador'
'Olivier Maury'
'Lahc\`ene Ouahab'

_publ_section_title
;
 High Nuclearity Complexes of Lanthanide Involving Tetrathiafulvalene
 Ligands: Structural, Magnetic, and PhotoPhysical Properties
;
_journal_name_full 'Inorganic Chemistry'
_journal_page_first 1610
_journal_page_last 1620
_journal_paper_doi 10.1021/ic302532f
_journal_volume 52
_journal_year 2013
_chemical_formula_sum 'C61 H31 Cl3 Dy2 F36 N4 O16 S8'
_chemical_formula_weight 2446.5
_chemical_name_systematic
;
 ?
;
_space_group_IT_number 2
_symmetry_cell_setting triclinic
_symmetry_space_group_name_Hall '-P 1'
_symmetry_space_group_name_H-M 'P -1'
_atom_sites_solution_hydrogens geom
_atom_sites_solution_primary direct
_atom_sites_solution_secondary difmap
_audit_creation_method SHELXL-97
_cell_angle_alpha 75.6440(22)
_cell_angle_beta 82.1162(20)
_cell_angle_gamma 71.7422(19)
_cell_formula_units_Z 2
_cell_length_a 12.2911(6)
_cell_length_b 18.8157(10)
_cell_length_c 20.0870(10)
_cell_measurement_reflns_used 8539
_cell_measurement_temperature 150(2)
_cell_measurement_theta_max 27.43
_cell_measurement_theta_min 2.33
_cell_volume 4264.9(4)
_computing_structure_refinement 'SHELXL-97 (Sheldrick, 1997)'
_diffrn_ambient_temperature 150(2)
_diffrn_measured_fraction_theta_full 0.972
_diffrn_measured_fraction_theta_max 0.972
_diffrn_radiation_monochromator graphite
_diffrn_radiation_source 'fine-focus sealed tube'
_diffrn_radiation_type MoK\a
_diffrn_radiation_wavelength 0.71073
_diffrn_reflns_av_R_equivalents 0.0390
_diffrn_reflns_av_sigmaI/netI 0.0437
_diffrn_reflns_limit_h_max 13
_diffrn_reflns_limit_h_min -15
_diffrn_reflns_limit_k_max 24
_diffrn_reflns_limit_k_min -24
_diffrn_reflns_limit_l_max 25
_diffrn_reflns_limit_l_min -26
_diffrn_reflns_number 66613
_diffrn_reflns_theta_full 27.47
_diffrn_reflns_theta_max 27.47
_diffrn_reflns_theta_min 1.05
_exptl_absorpt_coefficient_mu 2.169
_exptl_absorpt_correction_T_max 0.707
_exptl_absorpt_correction_T_min 0.541
_exptl_absorpt_correction_type multi-scan
_exptl_crystal_colour orange
_exptl_crystal_density_diffrn 1.906
_exptl_crystal_description stick
_exptl_crystal_F_000 2376
_exptl_crystal_size_max 0.85
_exptl_crystal_size_mid 0.24
_exptl_crystal_size_min 0.16
_refine_diff_density_max 1.609
_refine_diff_density_min -1.444
_refine_diff_density_rms 0.222
_refine_ls_extinction_method none
_refine_ls_goodness_of_fit_ref 1.061
_refine_ls_hydrogen_treatment constr
_refine_ls_matrix_type full
_refine_ls_number_parameters 1199
_refine_ls_number_reflns 18980
_refine_ls_number_restraints 0
_refine_ls_restrained_S_all 1.061
_refine_ls_R_factor_all 0.0577
_refine_ls_R_factor_gt 0.0400
_refine_ls_shift/su_max 0.002
_refine_ls_shift/su_mean 0.000
_refine_ls_structure_factor_coef Fsqd
_refine_ls_weighting_details 'calc w=1/[\s^2^(Fo^2^)+(0.0778P)^2^+5.5134P] where P=(Fo^2^+2Fc^2^)/3'
_refine_ls_weighting_scheme calc
_refine_ls_wR_factor_gt 0.1086
_refine_ls_wR_factor_ref 0.1319
_reflns_number_gt 14960
_reflns_number_total 18980
_reflns_threshold_expression >2sigma(I)
_cod_data_source_file ic302532f_si_002_1.cif
_cod_data_source_block (2)
_cod_database_code 4333755

loop_
_symmetry_equiv_pos_as_xyz
'x, y, z'
'-x, -y, -z'

loop_
_atom_site_label
_atom_site_type_symbol
_atom_site_fract_x
_atom_site_fract_y
_atom_site_fract_z
_atom_site_U_iso_or_equiv
_atom_site_adp_type
_atom_site_occupancy
_atom_site_symmetry_multiplicity
_atom_site_calc_flag
_atom_site_refinement_flags
C1 C 0.4003(5) 0.7008(3) 0.7137(3) 0.0358(12) Uani 1 1 d .
H1 H 0.4182 0.6933 0.6690 0.043 Uiso 1 1 calc R
C2 C 0.4593(5) 0.7386(3) 0.7397(3) 0.0458(15) Uani 1 1 d .
H2 H 0.5153 0.7576 0.7119 0.055 Uiso 1 1 calc R
C3 C 0.4356(6) 0.7480(3) 0.8059(4) 0.0511(17) Uani 1 1 d .
H3 H 0.4764 0.7722 0.8240 0.061 Uiso 1 1 calc R
C4 C 0.3499(5) 0.7209(3) 0.8454(3) 0.0417(14) Uani 1 1 d .
H4 H 0.3324 0.7274 0.8905 0.050 Uiso 1 1 calc R
C5 C 0.2899(4) 0.6845(2) 0.8192(2) 0.0283(10) Uani 1 1 d .
C6 C 0.1939(4) 0.6545(2) 0.8571(2) 0.0277(10) Uani 1 1 d .
H6A H 0.1273 0.6763 0.8297 0.033 Uiso 1 1 calc R
H6B H 0.1734 0.6718 0.9000 0.033 Uiso 1 1 calc R
C7 C 0.3006(4) 0.5202(2) 0.9525(2) 0.0200(9) Uani 1 1 d .
C8 C 0.3487(4) 0.5129(2) 1.0765(2) 0.0211(9) Uani 1 1 d .
C9 C 0.3786(4) 0.4510(2) 0.9707(2) 0.0198(8) Uani 1 1 d .
C10 C 0.3472(4) 0.3166(3) 0.9557(2) 0.0275(10) Uani 1 1 d .
H10A H 0.3851 0.2667 0.9452 0.033 Uiso 1 1 calc R
H10B H 0.3360 0.3100 1.0054 0.033 Uiso 1 1 calc R
C11 C 0.2346(4) 0.3496(2) 0.9247(2) 0.0238(9) Uani 1 1 d .
C12 C 0.1395(5) 0.3951(3) 0.9547(3) 0.0347(12) Uani 1 1 d .
H12 H 0.1427 0.4029 0.9982 0.042 Uiso 1 1 calc R
C13 C 0.0397(5) 0.4290(3) 0.9209(3) 0.0423(14) Uani 1 1 d .
H13 H -0.0242 0.4597 0.9414 0.051 Uiso 1 1 calc R
C14 C 0.0352(5) 0.4173(3) 0.8566(3) 0.0420(14) Uani 1 1 d .
H14 H -0.0316 0.4400 0.8332 0.050 Uiso 1 1 calc R
C15 C 0.1306(4) 0.3716(3) 0.8273(3) 0.0308(11) Uani 1 1 d .
H15 H 0.1283 0.3638 0.7836 0.037 Uiso 1 1 calc R
C16 C 0.8801(4) 0.5346(3) 1.3680(2) 0.0271(10) Uani 1 1 d .
H16 H 0.9525 0.5006 1.3773 0.033 Uiso 1 1 calc R
C17 C 0.8426(4) 0.5992(3) 1.3947(2) 0.0296(10) Uani 1 1 d .
H17 H 0.8898 0.6095 1.4213 0.036 Uiso 1 1 calc R
C18 C 0.7343(5) 0.6490(3) 1.3818(2) 0.0310(11) Uani 1 1 d .
H18 H 0.7072 0.6926 1.4002 0.037 Uiso 1 1 calc R
C19 C 0.6666(4) 0.6330(3) 1.3410(2) 0.0281(10) Uani 1 1 d .
H19 H 0.5938 0.6664 1.3317 0.034 Uiso 1 1 calc R
C20 C 0.7066(4) 0.5676(3) 1.3141(2) 0.0237(9) Uani 1 1 d .
C21 C 0.6389(4) 0.5501(3) 1.2669(2) 0.0273(10) Uani 1 1 d .
H21A H 0.6889 0.5114 1.2434 0.033 Uiso 1 1 calc R
H21B H 0.6079 0.5959 1.2324 0.033 Uiso 1 1 calc R
C22 C 0.4319(4) 0.5378(2) 1.2478(2) 0.0211(9) Uani 1 1 d .
C23 C 0.3540(4) 0.5298(2) 1.1370(2) 0.0215(9) Uani 1 1 d .
C24 C 0.3555(4) 0.6070(2) 1.2262(2) 0.0209(9) Uani 1 1 d .
C25 C 0.3385(4) 0.7618(2) 1.1909(2) 0.0250(9) Uani 1 1 d .
H25A H 0.4151 0.7518 1.1683 0.030 Uiso 1 1 calc R
H25B H 0.2839 0.7677 1.1579 0.030 Uiso 1 1 calc R
C26 C 0.3098(4) 0.8311(2) 1.2200(2) 0.0233(9) Uani 1 1 d .
C27 C 0.2015(4) 0.8819(3) 1.2233(3) 0.0343(11) Uani 1 1 d .
H27 H 0.1427 0.8760 1.2024 0.041 Uiso 1 1 calc R
C28 C 0.1787(5) 0.9410(3) 1.2568(3) 0.0408(13) Uani 1 1 d .
H28 H 0.1055 0.9754 1.2581 0.049 Uiso 1 1 calc R
C29 C 0.2660(5) 0.9484(3) 1.2883(3) 0.0380(13) Uani 1 1 d .
H29 H 0.2514 0.9869 1.3126 0.046 Uiso 1 1 calc R
C30 C 0.3746(4) 0.8990(3) 1.2840(2) 0.0281(10) Uani 1 1 d .
H30 H 0.4338 0.9044 1.3047 0.034 Uiso 1 1 calc R
C31 C -0.1419(5) 0.6589(4) 0.8368(3) 0.0465(15) Uani 1 1 d .
C32 C -0.0943(4) 0.6604(3) 0.7614(3) 0.0315(11) Uani 1 1 d .
C33 C -0.1637(5) 0.6466(3) 0.7191(3) 0.0419(13) Uani 1 1 d .
H33 H -0.2302 0.6336 0.7378 0.050 Uiso 1 1 calc R
C34 C -0.1332(4) 0.6524(3) 0.6496(3) 0.0323(11) Uani 1 1 d .
C35 C -0.2145(5) 0.6402(5) 0.6054(4) 0.0569(18) Uani 1 1 d .
C36 C 0.2251(5) 0.5593(3) 0.4566(2) 0.0343(12) Uani 1 1 d .
C37 C 0.2398(4) 0.6097(3) 0.5011(2) 0.0288(10) Uani 1 1 d .
C38 C 0.3129(4) 0.6547(3) 0.4775(3) 0.0323(11) Uani 1 1 d .
H38 H 0.3466 0.6577 0.4329 0.039 Uiso 1 1 calc R
C39 C 0.3366(4) 0.6956(3) 0.5197(2) 0.0295(10) Uani 1 1 d .
C40 C 0.4212(5) 0.7430(4) 0.4913(3) 0.0461(14) Uani 1 1 d .
C41 C 0.0606(5) 0.8745(3) 0.4581(3) 0.0392(13) Uani 1 1 d .
C42 C 0.0802(4) 0.8369(2) 0.5338(2) 0.0233(9) Uani 1 1 d .
C43 C 0.1054(5) 0.8798(3) 0.5753(3) 0.0363(12) Uani 1 1 d .
H43 H 0.1115 0.9287 0.5557 0.044 Uiso 1 1 calc R
C44 C 0.1212(4) 0.8499(3) 0.6444(3) 0.0317(11) Uani 1 1 d .
C45 C 0.1378(7) 0.9013(3) 0.6883(3) 0.0524(17) Uani 1 1 d .
C46 C 0.0801(6) 0.1905(4) 1.0133(4) 0.0572(19) Uani 1 1 d .
C47 C 0.1460(5) 0.1550(3) 0.9530(3) 0.0342(12) Uani 1 1 d .
C48 C 0.1080(5) 0.0989(3) 0.9373(3) 0.0384(13) Uani 1 1 d .
H48 H 0.0470 0.0843 0.9636 0.046 Uiso 1 1 calc R
C49 C 0.1603(5) 0.0649(3) 0.8832(3) 0.0331(11) Uani 1 1 d .
C50 C 0.1111(6) 0.0045(3) 0.8676(3) 0.0453(14) Uani 1 1 d .
C51 C 0.6311(5) 0.1095(3) 0.9825(3) 0.0407(13) Uani 1 1 d .
C52 C 0.5644(4) 0.0922(3) 0.9328(3) 0.0323(11) Uani 1 1 d .
C53 C 0.6043(5) 0.0191(3) 0.9198(3) 0.0459(14) Uani 1 1 d .
H53 H 0.6639 -0.0173 0.9443 0.055 Uiso 1 1 calc R
C54 C 0.5563(5) -0.0007(3) 0.8704(3) 0.0367(12) Uani 1 1 d .
C55 C 0.6066(6) -0.0833(3) 0.8585(4) 0.0575(18) Uani 1 1 d .
C56 C -0.0062(5) 0.2607(3) 0.7273(3) 0.0382(12) Uani 1 1 d .
C57 C 0.1233(4) 0.2187(3) 0.7265(3) 0.0308(11) Uani 1 1 d .
C58 C 0.1701(4) 0.1741(3) 0.6781(3) 0.0359(12) Uani 1 1 d .
H58 H 0.1235 0.1695 0.6476 0.043 Uiso 1 1 calc R
C59 C 0.2871(5) 0.1364(3) 0.6755(3) 0.0335(11) Uani 1 1 d .
C60 C 0.3376(6) 0.0969(5) 0.6156(4) 0.0559(18) Uani 1 1 d .
C61 C 0.7404(9) 0.8820(5) 0.5908(4) 0.079(3) Uani 1 1 d .
H61 H 0.7837 0.8522 0.5570 0.095 Uiso 1 1 calc R
N1 N 0.3170(3) 0.6748(2) 0.7534(2) 0.0263(8) Uani 1 1 d .
N2 N 0.8126(3) 0.51975(19) 1.32838(18) 0.0210(8) Uani 1 1 d .
N3 N 0.2270(3) 0.3380(2) 0.86107(19) 0.0226(8) Uani 1 1 d .
N4 N 0.3952(3) 0.8424(2) 1.24953(18) 0.0228(8) Uani 1 1 d .
O1 O 0.2622(3) 0.63677(17) 0.72954(16) 0.0249(7) Uani 1 1 d .
O2 O 0.8543(3) 0.45715(17) 1.30242(16) 0.0254(7) Uani 1 1 d .
O3 O -0.0012(3) 0.67540(18) 0.74571(16) 0.0255(7) Uani 1 1 d .
O4 O -0.0453(3) 0.66577(19) 0.61677(17) 0.0313(8) Uani 1 1 d .
O5 O 0.1840(3) 0.60331(18) 0.55857(16) 0.0311(8) Uani 1 1 d .
O6 O 0.2974(3) 0.69881(18) 0.58014(16) 0.0295(7) Uani 1 1 d .
O7 O 0.0687(3) 0.77211(18) 0.55239(17) 0.0315(8) Uani 1 1 d .
O8 O 0.1229(3) 0.78388(17) 0.67750(17) 0.0290(7) Uani 1 1 d .
O9 O 0.3191(3) 0.29355(17) 0.83153(15) 0.0225(6) Uani 1 1 d .
O10 O 0.5015(3) 0.79518(17) 1.24445(16) 0.0254(7) Uani 1 1 d .
O11 O 0.2269(3) 0.18026(18) 0.92396(17) 0.0311(8) Uani 1 1 d .
O12 O 0.2432(3) 0.07581(18) 0.84436(17) 0.0311(8) Uani 1 1 d .
O13 O 0.4804(3) 0.14590(18) 0.90778(17) 0.0293(7) Uani 1 1 d .
O14 O 0.4773(3) 0.04171(18) 0.83348(18) 0.0328(8) Uani 1 1 d .
O15 O 0.1737(3) 0.23063(18) 0.77115(17) 0.0288(7) Uani 1 1 d .
O16 O 0.3587(3) 0.1322(2) 0.71537(17) 0.0316(8) Uani 1 1 d .
F1 F -0.1688(5) 0.5939(3) 0.8654(2) 0.0902(15) Uani 1 1 d .
F2 F -0.0668(4) 0.6578(4) 0.8762(2) 0.117(2) Uani 1 1 d .
F3 F -0.2355(5) 0.7127(3) 0.8425(2) 0.115(2) Uani 1 1 d .
F4 F -0.3131(4) 0.6361(4) 0.6346(2) 0.0965(17) Uani 1 1 d .
F5 F -0.1668(5) 0.5859(5) 0.5769(5) 0.196(5) Uani 1 1 d .
F6 F -0.2351(6) 0.6953(6) 0.5491(3) 0.169(4) Uani 1 1 d .
F7 F 0.2939(3) 0.48792(18) 0.47663(19) 0.0524(9) Uani 1 1 d .
F8 F 0.1184(3) 0.5540(2) 0.46325(18) 0.0516(9) Uani 1 1 d .
F9 F 0.2504(4) 0.5819(2) 0.39011(16) 0.0579(10) Uani 1 1 d .
F10 F 0.5078(5) 0.7202(5) 0.5265(3) 0.157(4) Uani 1 1 d .
F11 F 0.3708(5) 0.8159(3) 0.4931(3) 0.120(2) Uani 1 1 d .
F12 F 0.4559(4) 0.7449(3) 0.4266(2) 0.0746(13) Uani 1 1 d .
F13 F -0.0443(4) 0.8820(3) 0.4447(2) 0.0945(17) Uani 1 1 d .
F14 F 0.1295(5) 0.8313(2) 0.41821(19) 0.0909(17) Uani 1 1 d .
F15 F 0.0763(4) 0.94308(19) 0.43779(18) 0.0599(10) Uani 1 1 d .
F16 F 0.0644(7) 0.8960(3) 0.7471(3) 0.131(3) Uani 1 1 d .
F17 F 0.2317(5) 0.8781(3) 0.7137(4) 0.134(3) Uani 1 1 d .
F18 F 0.1055(4) 0.97300(18) 0.6635(2) 0.0740(13) Uani 1 1 d .
F19 F -0.0018(5) 0.2550(4) 0.9891(3) 0.127(2) Uani 1 1 d .
F20 F 0.0420(8) 0.1480(4) 1.0602(3) 0.192(5) Uani 1 1 d .
F21 F 0.1436(5) 0.2220(3) 1.0399(2) 0.0866(15) Uani 1 1 d .
F22 F 0.0238(6) -0.0061(4) 0.9076(3) 0.136(3) Uani 1 1 d .
F23 F 0.1898(4) -0.0603(2) 0.8672(3) 0.0958(18) Uani 1 1 d .
F24 F 0.0753(4) 0.0275(2) 0.8048(2) 0.0742(13) Uani 1 1 d .
F25 F 0.6375(3) 0.0605(2) 1.04289(17) 0.0551(9) Uani 1 1 d .
F26 F 0.7401(3) 0.1032(3) 0.95621(19) 0.0646(11) Uani 1 1 d .
F27 F 0.5876(4) 0.1796(2) 0.9931(2) 0.0646(11) Uani 1 1 d .
F28 F 0.7117(5) -0.0939(2) 0.8306(3) 0.0966(18) Uani 1 1 d .
F29 F 0.6160(4) -0.1345(2) 0.9174(3) 0.0892(16) Uani 1 1 d .
F30 F 0.5445(7) -0.1002(3) 0.8223(4) 0.155(3) Uani 1 1 d .
F31 F -0.0255(3) 0.33609(19) 0.71899(19) 0.0510(9) Uani 1 1 d .
F32 F -0.0560(3) 0.2372(2) 0.78801(18) 0.0480(8) Uani 1 1 d .
F33 F -0.0578(3) 0.2493(3) 0.6789(2) 0.0683(12) Uani 1 1 d .
F34 F 0.2686(8) 0.0868(14) 0.5805(9) 0.102(8) Uani 0.60(3) 1 d P
F34A F 0.296(2) 0.1455(13) 0.5546(6) 0.100(10) Uani 0.40(3) 1 d P
F35 F 0.4191(18) 0.1187(15) 0.5812(9) 0.156(12) Uani 0.60(3) 1 d P
F35A F 0.302(3) 0.0417(13) 0.6181(10) 0.101(10) Uani 0.40(3) 1 d P
F36 F 0.384(2) 0.0173(9) 0.6476(11) 0.161(9) Uani 0.60(3) 1 d P
F36A F 0.4405(10) 0.073(2) 0.6118(13) 0.129(15) Uani 0.40(3) 1 d P
S1 S 0.22820(11) 0.54982(6) 0.87619(6) 0.0259(2) Uani 1 1 d .
S2 S 0.25696(10) 0.57705(6) 1.01371(6) 0.0237(2) Uani 1 1 d .
S3 S 0.27021(10) 0.61638(6) 1.15950(6) 0.0235(2) Uani 1 1 d .
S4 S 0.33022(10) 0.68400(6) 1.26592(5) 0.0241(2) Uani 1 1 d .
S5 S 0.52118(10) 0.51535(6) 1.31577(6) 0.0249(2) Uani 1 1 d .
S6 S 0.44021(10) 0.46672(6) 1.20268(6) 0.0253(2) Uani 1 1 d .
S7 S 0.42814(10) 0.42606(6) 1.05390(6) 0.0226(2) Uani 1 1 d .
S8 S 0.43776(10) 0.38118(6) 0.92126(6) 0.0245(2) Uani 1 1 d .
Cl1 Cl 0.7205(3) 0.97961(14) 0.55248(11) 0.0991(9) Uani 1 1 d .
Cl2 Cl 0.6096(3) 0.8661(2) 0.6078(2) 0.1637(16) Uani 1 1 d .
Cl3 Cl 0.8201(2) 0.85385(12) 0.66285(13) 0.0917(7) Uani 1 1 d .
Dy1 Dy 0.131536(18) 0.670070(11) 0.646671(10) 0.02042(7) Uani 1 1 d .
Dy2 Dy 0.347348(17) 0.166672(11) 0.823050(10) 0.02110(7) Uani 1 1 d .

loop_
_atom_site_aniso_label
_atom_site_aniso_U_11
_atom_site_aniso_U_22
_atom_site_aniso_U_33
_atom_site_aniso_U_23
_atom_site_aniso_U_13
_atom_site_aniso_U_12
C1 0.036(3) 0.030(2) 0.038(3) 0.004(2) -0.011(2) -0.011(2)
C2 0.042(3) 0.036(3) 0.061(4) 0.015(3) -0.026(3) -0.024(3)
C3 0.059(4) 0.029(3) 0.074(5) 0.002(3) -0.037(3) -0.021(3)
C4 0.056(4) 0.025(2) 0.047(3) -0.006(2) -0.026(3) -0.007(2)
C5 0.033(3) 0.018(2) 0.033(3) -0.0013(18) -0.015(2) -0.0026(19)
C6 0.034(3) 0.024(2) 0.024(2) -0.0076(18) -0.010(2) -0.0020(19)
C7 0.020(2) 0.024(2) 0.020(2) -0.0058(17) -0.0023(17) -0.0111(17)
C8 0.020(2) 0.022(2) 0.024(2) -0.0056(17) -0.0025(17) -0.0072(17)
C9 0.020(2) 0.024(2) 0.019(2) -0.0061(16) -0.0017(17) -0.0096(17)
C10 0.038(3) 0.024(2) 0.025(2) -0.0075(18) 0.000(2) -0.014(2)
C11 0.029(2) 0.0180(19) 0.027(2) -0.0054(17) 0.0028(19) -0.0119(18)
C12 0.039(3) 0.028(2) 0.041(3) -0.016(2) 0.012(2) -0.015(2)
C13 0.031(3) 0.032(3) 0.066(4) -0.023(3) 0.018(3) -0.012(2)
C14 0.023(3) 0.033(3) 0.072(4) -0.014(3) -0.004(3) -0.009(2)
C15 0.030(3) 0.026(2) 0.039(3) -0.006(2) -0.006(2) -0.011(2)
C16 0.024(2) 0.028(2) 0.031(2) -0.0039(19) -0.0098(19) -0.0083(19)
C17 0.038(3) 0.032(2) 0.026(2) -0.0084(19) -0.008(2) -0.018(2)
C18 0.040(3) 0.025(2) 0.029(2) -0.0092(19) -0.004(2) -0.008(2)
C19 0.028(3) 0.031(2) 0.027(2) -0.0083(19) -0.0053(19) -0.008(2)
C20 0.022(2) 0.027(2) 0.021(2) -0.0017(17) -0.0047(18) -0.0078(18)
C21 0.025(2) 0.036(2) 0.023(2) -0.0053(19) -0.0054(19) -0.010(2)
C22 0.019(2) 0.025(2) 0.022(2) -0.0079(17) -0.0038(17) -0.0072(17)
C23 0.022(2) 0.023(2) 0.021(2) -0.0065(17) -0.0030(17) -0.0066(17)
C24 0.022(2) 0.024(2) 0.020(2) -0.0066(17) 0.0011(17) -0.0111(18)
C25 0.031(3) 0.024(2) 0.024(2) -0.0048(18) -0.0044(19) -0.0130(19)
C26 0.021(2) 0.022(2) 0.026(2) -0.0036(17) -0.0015(18) -0.0066(18)
C27 0.024(3) 0.031(2) 0.049(3) -0.008(2) -0.005(2) -0.009(2)
C28 0.023(3) 0.031(3) 0.062(4) -0.013(2) 0.003(2) 0.000(2)
C29 0.037(3) 0.031(3) 0.048(3) -0.019(2) 0.010(2) -0.008(2)
C30 0.028(3) 0.029(2) 0.032(2) -0.0134(19) 0.001(2) -0.010(2)
C31 0.030(3) 0.075(4) 0.042(3) -0.025(3) 0.013(3) -0.023(3)
C32 0.030(3) 0.033(2) 0.033(3) -0.013(2) 0.005(2) -0.010(2)
C33 0.035(3) 0.061(4) 0.041(3) -0.023(3) 0.005(2) -0.023(3)
C34 0.025(3) 0.038(3) 0.038(3) -0.018(2) -0.003(2) -0.008(2)
C35 0.030(3) 0.091(5) 0.065(4) -0.051(4) -0.010(3) -0.011(3)
C36 0.043(3) 0.040(3) 0.022(2) -0.009(2) 0.006(2) -0.017(2)
C37 0.033(3) 0.028(2) 0.023(2) -0.0068(18) 0.003(2) -0.007(2)
C38 0.035(3) 0.039(3) 0.025(2) -0.010(2) 0.008(2) -0.016(2)
C39 0.027(3) 0.029(2) 0.030(3) -0.0046(19) 0.001(2) -0.007(2)
C40 0.042(3) 0.064(4) 0.044(3) -0.018(3) 0.009(3) -0.032(3)
C41 0.049(3) 0.031(3) 0.035(3) 0.001(2) -0.013(3) -0.009(2)
C42 0.023(2) 0.024(2) 0.017(2) 0.0046(16) -0.0086(17) -0.0025(18)
C43 0.046(3) 0.022(2) 0.038(3) 0.001(2) -0.018(2) -0.005(2)
C44 0.028(3) 0.022(2) 0.045(3) -0.012(2) -0.011(2) -0.0007(19)
C45 0.080(5) 0.027(3) 0.052(4) -0.012(3) -0.034(4) -0.004(3)
C46 0.065(5) 0.050(4) 0.065(4) -0.029(3) 0.038(4) -0.033(3)
C47 0.038(3) 0.028(2) 0.033(3) -0.004(2) 0.009(2) -0.012(2)
C48 0.040(3) 0.034(3) 0.043(3) -0.009(2) 0.011(2) -0.019(2)
C49 0.040(3) 0.028(2) 0.034(3) 0.000(2) -0.004(2) -0.018(2)
C50 0.060(4) 0.040(3) 0.048(3) -0.009(3) -0.008(3) -0.029(3)
C51 0.035(3) 0.045(3) 0.039(3) 0.003(2) -0.018(2) -0.012(2)
C52 0.033(3) 0.031(2) 0.031(3) 0.005(2) -0.011(2) -0.012(2)
C53 0.043(3) 0.029(3) 0.057(4) 0.000(2) -0.022(3) 0.001(2)
C54 0.035(3) 0.022(2) 0.047(3) -0.001(2) -0.002(2) -0.005(2)
C55 0.057(4) 0.026(3) 0.077(5) -0.006(3) -0.010(4) 0.005(3)
C56 0.027(3) 0.053(3) 0.039(3) -0.016(3) -0.006(2) -0.010(2)
C57 0.026(3) 0.036(3) 0.035(3) -0.010(2) -0.005(2) -0.012(2)
C58 0.024(3) 0.053(3) 0.038(3) -0.021(2) -0.006(2) -0.012(2)
C59 0.033(3) 0.044(3) 0.032(3) -0.019(2) 0.000(2) -0.017(2)
C60 0.041(4) 0.090(5) 0.055(4) -0.047(4) 0.000(3) -0.021(4)
C61 0.128(8) 0.078(5) 0.059(4) -0.033(4) 0.012(5) -0.063(5)
N1 0.027(2) 0.0203(18) 0.032(2) -0.0003(16) -0.0126(17) -0.0064(16)
N2 0.025(2) 0.0199(17) 0.0201(18) -0.0035(14) -0.0018(15) -0.0096(15)
N3 0.0220(19) 0.0198(17) 0.029(2) -0.0083(15) 0.0005(16) -0.0095(15)
N4 0.023(2) 0.0248(18) 0.0209(18) -0.0060(15) 0.0001(15) -0.0068(15)
O1 0.0286(18) 0.0217(15) 0.0261(16) -0.0041(12) -0.0077(13) -0.0083(13)
O2 0.0305(18) 0.0233(15) 0.0242(16) -0.0086(12) 0.0012(13) -0.0091(13)
O3 0.0236(17) 0.0313(16) 0.0233(16) -0.0100(13) 0.0000(13) -0.0080(14)
O4 0.0288(19) 0.0408(19) 0.0283(17) -0.0143(15) -0.0050(14) -0.0092(15)
O5 0.044(2) 0.0278(16) 0.0246(16) -0.0104(13) 0.0111(15) -0.0158(15)
O6 0.0331(19) 0.0309(17) 0.0253(17) -0.0070(13) 0.0014(14) -0.0111(14)
O7 0.043(2) 0.0242(16) 0.0285(17) -0.0026(13) -0.0093(15) -0.0112(15)
O8 0.0327(19) 0.0232(16) 0.0307(17) -0.0087(13) -0.0054(14) -0.0040(14)
O9 0.0228(16) 0.0226(15) 0.0239(15) -0.0085(12) 0.0016(13) -0.0076(13)
O10 0.0166(15) 0.0255(15) 0.0327(17) -0.0086(13) 0.0001(13) -0.0033(12)
O11 0.039(2) 0.0303(17) 0.0281(17) -0.0099(14) 0.0067(15) -0.0166(15)
O12 0.034(2) 0.0307(17) 0.0341(18) -0.0107(14) 0.0013(15) -0.0159(15)
O13 0.0279(18) 0.0303(17) 0.0293(17) -0.0050(14) -0.0084(14) -0.0063(14)
O14 0.0319(19) 0.0264(16) 0.0377(19) -0.0069(14) -0.0034(16) -0.0049(15)
O15 0.0243(17) 0.0330(17) 0.0328(18) -0.0124(14) -0.0063(14) -0.0077(14)
O16 0.0236(18) 0.0425(19) 0.0336(18) -0.0178(15) -0.0027(14) -0.0088(15)
F1 0.115(4) 0.097(3) 0.058(3) -0.006(2) 0.026(3) -0.053(3)
F2 0.081(3) 0.264(8) 0.042(2) -0.059(3) 0.027(2) -0.095(4)
F3 0.116(4) 0.113(4) 0.054(3) -0.023(3) 0.024(3) 0.043(3)
F4 0.060(3) 0.190(6) 0.072(3) -0.039(3) -0.006(2) -0.075(3)
F5 0.075(4) 0.249(9) 0.350(12) -0.256(10) -0.055(6) -0.002(5)
F6 0.125(6) 0.345(12) 0.074(4) 0.002(6) -0.046(4) -0.139(7)
F7 0.062(2) 0.0338(16) 0.064(2) -0.0212(16) -0.0088(18) -0.0080(16)
F8 0.045(2) 0.079(2) 0.048(2) -0.0349(18) 0.0026(16) -0.0265(18)
F9 0.094(3) 0.069(2) 0.0251(16) -0.0165(16) 0.0140(17) -0.047(2)
F10 0.106(5) 0.264(8) 0.111(4) 0.081(5) -0.060(4) -0.142(6)
F11 0.125(5) 0.074(3) 0.184(6) -0.066(4) 0.090(4) -0.073(3)
F12 0.090(3) 0.089(3) 0.062(2) -0.028(2) 0.037(2) -0.059(3)
F13 0.091(4) 0.129(4) 0.064(3) 0.039(3) -0.052(3) -0.059(3)
F14 0.157(5) 0.054(2) 0.0314(19) -0.0005(17) 0.004(2) 0.000(3)
F15 0.094(3) 0.0386(18) 0.044(2) 0.0108(15) -0.0219(19) -0.0237(19)
F16 0.235(8) 0.098(4) 0.095(4) -0.066(3) 0.038(5) -0.085(5)
F17 0.132(5) 0.064(3) 0.226(7) -0.080(4) -0.140(5) 0.035(3)
F18 0.124(4) 0.0254(16) 0.077(3) -0.0107(17) -0.057(3) -0.0075(19)
F19 0.094(4) 0.135(5) 0.127(5) -0.073(4) 0.014(4) 0.028(4)
F20 0.369(12) 0.146(5) 0.131(5) -0.106(5) 0.187(7) -0.199(7)
F21 0.112(4) 0.105(3) 0.070(3) -0.056(3) 0.034(3) -0.057(3)
F22 0.187(6) 0.171(6) 0.130(5) -0.089(4) 0.090(5) -0.165(5)
F23 0.104(4) 0.035(2) 0.167(5) -0.027(2) -0.081(4) -0.011(2)
F24 0.079(3) 0.065(2) 0.098(3) -0.016(2) -0.045(3) -0.033(2)
F25 0.062(2) 0.065(2) 0.0358(18) 0.0099(16) -0.0211(16) -0.0226(18)
F26 0.047(2) 0.104(3) 0.052(2) -0.009(2) -0.0101(17) -0.038(2)
F27 0.077(3) 0.049(2) 0.075(3) -0.0137(19) -0.049(2) -0.0102(19)
F28 0.100(4) 0.045(2) 0.118(4) -0.022(2) 0.046(3) -0.002(2)
F29 0.103(4) 0.0272(18) 0.106(4) 0.007(2) 0.018(3) -0.001(2)
F30 0.194(7) 0.052(3) 0.234(8) -0.076(4) -0.144(6) 0.032(3)
F31 0.0305(17) 0.0431(18) 0.070(2) -0.0036(16) -0.0065(16) -0.0024(14)
F32 0.0301(17) 0.062(2) 0.054(2) -0.0129(16) 0.0072(15) -0.0204(15)
F33 0.0266(18) 0.119(3) 0.070(3) -0.056(3) -0.0167(17) -0.003(2)
F34 0.049(5) 0.21(2) 0.087(11) -0.108(14) 0.002(6) -0.040(8)
F34A 0.127(18) 0.127(15) 0.024(6) -0.032(7) -0.006(7) 0.005(11)
F35 0.166(19) 0.32(3) 0.100(12) -0.151(15) 0.108(13) -0.199(19)
F35A 0.18(3) 0.091(13) 0.061(11) -0.055(9) 0.027(12) -0.072(15)
F36 0.189(19) 0.121(11) 0.160(15) -0.105(11) -0.044(14) 0.044(11)
F36A 0.011(7) 0.29(4) 0.117(19) -0.17(2) -0.008(8) 0.015(11)
S1 0.0345(6) 0.0247(5) 0.0218(5) -0.0051(4) -0.0098(5) -0.0101(5)
S2 0.0224(6) 0.0259(5) 0.0225(5) -0.0104(4) -0.0049(4) -0.0011(4)
S3 0.0215(6) 0.0253(5) 0.0248(5) -0.0107(4) -0.0059(4) -0.0026(4)
S4 0.0317(6) 0.0238(5) 0.0197(5) -0.0084(4) 0.0000(4) -0.0100(5)
S5 0.0268(6) 0.0298(6) 0.0191(5) -0.0025(4) -0.0050(4) -0.0103(5)
S6 0.0313(6) 0.0217(5) 0.0230(5) -0.0069(4) -0.0078(5) -0.0036(5)
S7 0.0225(6) 0.0225(5) 0.0233(5) -0.0083(4) -0.0049(4) -0.0034(4)
S8 0.0263(6) 0.0254(5) 0.0243(5) -0.0115(4) 0.0022(4) -0.0082(5)
Cl1 0.181(3) 0.0880(15) 0.0570(11) -0.0117(10) -0.0100(14) -0.0813(17)
Cl2 0.137(3) 0.188(4) 0.177(3) 0.030(3) -0.011(3) -0.117(3)
Cl3 0.1077(18) 0.0592(11) 0.1018(17) -0.0325(11) -0.0227(14) 0.0028(11)
Dy1 0.02347(12) 0.02041(11) 0.01839(11) -0.00531(8) -0.00142(8) -0.00692(8)
Dy2 0.02020(12) 0.02266(11) 0.02297(12) -0.00806(8) -0.00202(8) -0.00714(8)

loop_
_atom_type_symbol
_atom_type_description
_atom_type_scat_dispersion_real
_atom_type_scat_dispersion_imag
_atom_type_scat_source
C C 0.0033 0.0016 'International Tables Vol C Tables 4.2.6.8 and 6.1.1.4'
H H 0.0000 0.0000 'International Tables Vol C Tables 4.2.6.8 and 6.1.1.4'
N N 0.0061 0.0033 'International Tables Vol C Tables 4.2.6.8 and 6.1.1.4'
O O 0.0106 0.0060 'International Tables Vol C Tables 4.2.6.8 and 6.1.1.4'
F F 0.0171 0.0103 'International Tables Vol C Tables 4.2.6.8 and 6.1.1.4'
S S 0.1246 0.1234 'International Tables Vol C Tables 4.2.6.8 and 6.1.1.4'
Cl Cl 0.1484 0.1585 'International Tables Vol C Tables 4.2.6.8 and 6.1.1.4'
Yb Yb -0.3850 5.5486 'International Tables Vol C Tables 4.2.6.8 and 6.1.1.4'
Dy Dy -0.1892 4.4098 'International Tables Vol C Tables 4.2.6.8 and 6.1.1.4'

loop_
_geom_angle_atom_site_label_1
_geom_angle_atom_site_label_2
_geom_angle_atom_site_label_3
_geom_angle
_geom_angle_site_symmetry_1
_geom_angle_site_symmetry_3
N1 C1 C2 119.9(5) . .
C3 C2 C1 120.4(6) . .
C2 C3 C4 118.6(5) . .
C5 C4 C3 121.0(6) . .
N1 C5 C4 118.9(5) . .
N1 C5 C6 115.8(4) . .
C4 C5 C6 125.3(5) . .
C5 C6 S1 114.0(3) . .
C9 C7 S2 117.3(3) . .
C9 C7 S1 123.4(3) . .
S2 C7 S1 118.7(2) . .
C23 C8 S7 123.8(3) . .
C23 C8 S2 121.7(3) . .
S7 C8 S2 114.5(2) . .
C7 C9 S8 128.0(3) . .
C7 C9 S7 117.1(3) . .
S8 C9 S7 114.9(2) . .
C11 C10 S8 109.7(3) . .
N3 C11 C12 118.5(5) . .
N3 C11 C10 118.0(4) . .
C12 C11 C10 123.4(4) . .
C11 C12 C13 120.7(5) . .
C14 C13 C12 119.5(5) . .
C13 C14 C15 119.3(5) . .
N3 C15 C14 120.7(5) . .
N2 C16 C17 120.7(4) . .
C16 C17 C18 119.5(4) . .
C17 C18 C19 119.0(4) . .
C18 C19 C20 120.5(4) . .
N2 C20 C19 118.9(4) . .
N2 C20 C21 118.7(4) . .
C19 C20 C21 122.3(4) . .
C20 C21 S5 110.4(3) . .
C24 C22 S5 124.7(3) . .
C24 C22 S6 116.1(3) . .
S5 C22 S6 119.2(2) . .
C8 C23 S6 123.7(3) . .
C8 C23 S3 122.9(3) . .
S6 C23 S3 113.3(2) . .
C22 C24 S4 123.3(3) . .
C22 C24 S3 117.6(3) . .
S4 C24 S3 118.9(2) . .
C26 C25 S4 104.3(3) . .
N4 C26 C27 118.1(4) . .
N4 C26 C25 117.5(4) . .
C27 C26 C25 124.3(4) . .
C28 C27 C26 121.2(5) . .
C27 C28 C29 118.8(5) . .
C30 C29 C28 120.1(5) . .
N4 C30 C29 119.8(5) . .
F3 C31 F2 111.3(6) . .
F3 C31 F1 104.9(5) . .
F2 C31 F1 102.8(6) . .
F3 C31 C32 113.0(5) . .
F2 C31 C32 112.8(5) . .
F1 C31 C32 111.3(5) . .
O3 C32 C33 128.5(5) . .
O3 C32 C31 116.1(5) . .
C33 C32 C31 115.3(5) . .
C34 C33 C32 119.9(5) . .
O4 C34 C33 128.5(5) . .
O4 C34 C35 113.8(5) . .
C33 C34 C35 117.7(5) . .
F5 C35 F4 111.7(7) . .
F5 C35 F6 97.7(8) . .
F4 C35 F6 106.5(6) . .
F5 C35 C34 111.7(5) . .
F4 C35 C34 116.3(5) . .
F6 C35 C34 111.3(6) . .
F9 C36 F8 107.2(5) . .
F9 C36 F7 106.9(4) . .
F8 C36 F7 106.5(4) . .
F9 C36 C37 114.5(4) . .
F8 C36 C37 111.9(4) . .
F7 C36 C37 109.4(4) . .
O5 C37 C38 126.6(5) . .
O5 C37 C36 113.9(4) . .
C38 C37 C36 119.5(4) . .
C37 C38 C39 120.7(4) . .
O6 C39 C38 127.7(5) . .
O6 C39 C40 113.9(5) . .
C38 C39 C40 118.4(4) . .
F10 C40 F12 108.8(6) . .
F10 C40 F11 107.5(7) . .
F12 C40 F11 103.9(6) . .
F10 C40 C39 111.6(5) . .
F12 C40 C39 114.6(5) . .
F11 C40 C39 110.2(5) . .
F13 C41 F14 106.5(6) . .
F13 C41 F15 107.0(5) . .
F14 C41 F15 107.0(5) . .
F13 C41 C42 110.5(5) . .
F14 C41 C42 110.6(4) . .
F15 C41 C42 114.9(5) . .
O7 C42 C43 127.0(4) . .
O7 C42 C41 115.0(4) . .
C43 C42 C41 118.0(4) . .
C44 C43 C42 120.9(4) . .
O8 C44 C43 127.4(5) . .
O8 C44 C45 113.9(5) . .
C43 C44 C45 118.7(5) . .
F17 C45 F18 114.2(6) . .
F17 C45 F16 100.9(7) . .
F18 C45 F16 100.7(6) . .
F17 C45 C44 114.0(5) . .
F18 C45 C44 116.4(5) . .
F16 C45 C44 108.3(6) . .
F20 C46 F19 111.6(8) . .
F20 C46 F21 108.4(7) . .
F19 C46 F21 98.0(6) . .
F20 C46 C47 116.1(5) . .
F19 C46 C47 109.5(6) . .
F21 C46 C47 111.6(5) . .
O11 C47 C48 128.1(5) . .
O11 C47 C46 115.7(5) . .
C48 C47 C46 116.3(5) . .
C49 C48 C47 120.5(5) . .
O12 C49 C48 128.4(5) . .
O12 C49 C50 114.0(5) . .
C48 C49 C50 117.6(5) . .
F22 C50 F23 110.6(6) . .
F22 C50 F24 105.8(6) . .
F23 C50 F24 104.6(5) . .
F22 C50 C49 114.0(5) . .
F23 C50 C49 111.7(5) . .
F24 C50 C49 109.7(4) . .
F27 C51 F25 108.4(5) . .
F27 C51 F26 106.7(5) . .
F25 C51 F26 106.7(4) . .
F27 C51 C52 112.9(4) . .
F25 C51 C52 112.2(5) . .
F26 C51 C52 109.6(5) . .
O13 C52 C53 127.3(5) . .
O13 C52 C51 116.5(5) . .
C53 C52 C51 116.2(5) . .
C52 C53 C54 121.0(5) . .
O14 C54 C53 126.8(5) . .
O14 C54 C55 115.4(5) . .
C53 C54 C55 117.8(5) . .
F30 C55 F28 110.6(7) . .
F30 C55 F29 106.5(7) . .
F28 C55 F29 104.8(5) . .
F30 C55 C54 112.9(5) . .
F28 C55 C54 110.5(6) . .
F29 C55 C54 111.2(6) . .
F32 C56 F33 108.6(5) . .
F32 C56 F31 106.6(4) . .
F33 C56 F31 107.9(5) . .
F32 C56 C57 109.6(4) . .
F33 C56 C57 112.9(4) . .
F31 C56 C57 111.0(4) . .
O15 C57 C58 128.1(5) . .
O15 C57 C56 113.5(4) . .
C58 C57 C56 118.3(4) . .
C57 C58 C59 119.6(5) . .
O16 C59 C58 127.9(5) . .
O16 C59 C60 114.3(5) . .
C58 C59 C60 117.8(5) . .
F36A C60 F35A 106.0(19) . .
F36A C60 F35 43.7(16) . .
F35A C60 F35 132.8(12) . .
F36A C60 F34 127.3(10) . .
F35A C60 F34 47.3(10) . .
F35 C60 F34 114.9(11) . .
F36A C60 F34A 112.2(16) . .
F35A C60 F34A 101.5(14) . .
F35 C60 F34A 72.5(13) . .
F34 C60 F34A 54.9(10) . .
F36A C60 F36 64.6(16) . .
F35A C60 F36 50.3(13) . .
F35 C60 F36 107.1(14) . .
F34 C60 F36 95.9(12) . .
F34A C60 F36 142.7(10) . .
F36A C60 C59 114.8(9) . .
F35A C60 C59 112.2(9) . .
F35 C60 C59 113.9(9) . .
F34 C60 C59 117.5(7) . .
F34A C60 C59 109.4(8) . .
F36 C60 C59 104.6(9) . .
Cl2 C61 Cl3 113.3(5) . .
Cl2 C61 Cl1 108.6(6) . .
Cl3 C61 Cl1 111.4(4) . .
O1 N1 C1 120.3(4) . .
O1 N1 C5 118.5(4) . .
C1 N1 C5 121.2(4) . .
O2 N2 C20 120.4(4) . .
O2 N2 C16 118.2(4) . .
C20 N2 C16 121.4(4) . .
O9 N3 C15 119.7(4) . .
O9 N3 C11 119.0(4) . .
C15 N3 C11 121.3(4) . .
O10 N4 C30 119.6(4) . .
O10 N4 C26 118.6(4) . .
C30 N4 C26 121.9(4) . .
N1 O1 Dy1 134.3(2) . .
N2 O2 Dy1 130.3(2) . 2_667
C32 O3 Dy1 133.7(3) . .
C34 O4 Dy1 135.1(3) . .
C37 O5 Dy1 136.6(3) . .
C39 O6 Dy1 132.6(3) . .
C42 O7 Dy1 133.2(3) . .
C44 O8 Dy1 134.2(3) . .
N3 O9 Dy2 126.7(2) . .
N4 O10 Dy2 123.3(2) . 2_667
C47 O11 Dy2 134.9(3) . .
C49 O12 Dy2 135.1(3) . .
C52 O13 Dy2 136.2(3) . .
C54 O14 Dy2 137.8(3) . .
C57 O15 Dy2 134.2(3) . .
C59 O16 Dy2 134.5(3) . .
F35A F34 F34A 132.0(18) . .
F35A F34 C60 65.2(12) . .
F34A F34 C60 67.9(10) . .
F34 F34A C60 57.2(8) . .
F34 F34A F35 98.0(13) . .
C60 F34A F35 49.8(8) . .
F36A F35 C60 65.1(14) . .
F36A F35 F34A 118(2) . .
C60 F35 F34A 57.7(9) . .
F34 F35A F36 137(3) . .
F34 F35A C60 67.5(12) . .
F36 F35A C60 73.9(17) . .
F35A F36 F36A 97.7(19) . .
F35A F36 C60 55.8(11) . .
F36A F36 C60 49.6(10) . .
F35 F36A C60 71.2(14) . .
F35 F36A F36 134.8(19) . .
C60 F36A F36 65.8(13) . .
C7 S1 C6 103.9(2) . .
C7 S2 C8 95.6(2) . .
C24 S3 C23 94.2(2) . .
C24 S4 C25 101.0(2) . .
C22 S5 C21 98.1(2) . .
C23 S6 C22 94.9(2) . .
C8 S7 C9 95.4(2) . .
C9 S8 C10 100.2(2) . .
O1 Dy1 O2 75.28(11) . 2_667
O1 Dy1 O5 116.17(12) . .
O2 Dy1 O5 73.44(11) 2_667 .
O1 Dy1 O8 73.71(11) . .
O2 Dy1 O8 139.70(11) 2_667 .
O5 Dy1 O8 144.52(11) . .
O1 Dy1 O7 137.18(11) . .
O2 Dy1 O7 146.00(11) 2_667 .
O5 Dy1 O7 80.53(12) . .
O8 Dy1 O7 72.13(11) . .
O1 Dy1 O4 147.93(12) . .
O2 Dy1 O4 81.13(12) 2_667 .
O5 Dy1 O4 76.33(12) . .
O8 Dy1 O4 114.30(12) . .
O7 Dy1 O4 71.63(12) . .
O1 Dy1 O3 81.70(11) . .
O2 Dy1 O3 75.37(11) 2_667 .
O5 Dy1 O3 137.85(11) . .
O8 Dy1 O3 75.25(11) . .
O7 Dy1 O3 113.07(12) . .
O4 Dy1 O3 71.44(11) . .
O1 Dy1 O6 77.73(12) . .
O2 Dy1 O6 117.95(11) 2_667 .
O5 Dy1 O6 70.48(11) . .
O8 Dy1 O6 79.50(11) . .
O7 Dy1 O6 71.38(12) . .
O4 Dy1 O6 133.37(12) . .
O3 Dy1 O6 151.02(11) . .
O10 Dy2 O15 110.61(12) 2_667 .
O10 Dy2 O9 74.31(10) 2_667 .
O15 Dy2 O9 77.99(11) . .
O10 Dy2 O11 143.51(11) 2_667 .
O15 Dy2 O11 81.84(12) . .
O9 Dy2 O11 75.22(11) . .
O10 Dy2 O12 143.88(11) 2_667 .
O15 Dy2 O12 74.10(12) . .
O9 Dy2 O12 139.15(11) . .
O11 Dy2 O12 71.82(11) . .
O10 Dy2 O14 84.10(11) 2_667 .
O15 Dy2 O14 134.75(12) . .
O9 Dy2 O14 146.28(12) . .
O11 Dy2 O14 111.95(12) . .
O12 Dy2 O14 70.52(12) . .
O10 Dy2 O16 72.91(12) 2_667 .
O15 Dy2 O16 71.16(11) . .
O9 Dy2 O16 122.32(11) . .
O11 Dy2 O16 142.03(12) . .
O12 Dy2 O16 75.36(12) . .
O14 Dy2 O16 73.29(12) . .
O10 Dy2 O13 78.14(12) 2_667 .
O15 Dy2 O13 152.56(11) . .
O9 Dy2 O13 79.74(11) . .
O11 Dy2 O13 77.12(12) . .
O12 Dy2 O13 114.79(12) . .
O14 Dy2 O13 70.54(12) . .
O16 Dy2 O13 135.36(11) . .

loop_
_geom_bond_atom_site_label_1
_geom_bond_atom_site_label_2
_geom_bond_distance
_geom_bond_site_symmetry_2
C1 N1 1.349(7) .
C1 C2 1.383(8) .
C2 C3 1.365(9) .
C3 C4 1.381(9) .
C4 C5 1.376(7) .
C5 N1 1.361(6) .
C5 C6 1.500(7) .
C6 S1 1.831(5) .
C7 C9 1.351(6) .
C7 S2 1.748(4) .
C7 S1 1.759(4) .
C8 C23 1.346(6) .
C8 S7 1.754(4) .
C8 S2 1.761(4) .
C9 S8 1.758(4) .
C9 S7 1.760(4) .
C10 C11 1.482(7) .
C10 S8 1.847(5) .
C11 N3 1.369(6) .
C11 C12 1.376(6) .
C12 C13 1.378(8) .
C13 C14 1.373(9) .
C14 C15 1.376(7) .
C15 N3 1.343(6) .
C16 N2 1.355(6) .
C16 C17 1.372(7) .
C17 C18 1.382(7) .
C18 C19 1.385(7) .
C19 C20 1.389(6) .
C20 N2 1.354(6) .
C20 C21 1.498(6) .
C21 S5 1.836(5) .
C22 C24 1.353(6) .
C22 S5 1.756(4) .
C22 S6 1.763(4) .
C23 S6 1.757(4) .
C23 S3 1.762(4) .
C24 S4 1.748(4) .
C24 S3 1.755(5) .
C25 C26 1.485(6) .
C25 S4 1.839(4) .
C26 N4 1.366(6) .
C26 C27 1.378(6) .
C27 C28 1.376(7) .
C28 C29 1.377(8) .
C29 C30 1.373(7) .
C30 N4 1.351(6) .
C31 F3 1.287(7) .
C31 F2 1.288(8) .
C31 F1 1.338(8) .
C31 C32 1.543(7) .
C32 O3 1.244(6) .
C32 C33 1.401(8) .
C33 C34 1.382(7) .
C34 O4 1.247(6) .
C34 C35 1.526(8) .
C35 F5 1.239(8) .
C35 F4 1.287(8) .
C35 F6 1.324(11) .
C36 F9 1.322(6) .
C36 F8 1.332(6) .
C36 F7 1.340(6) .
C36 C37 1.518(7) .
C37 O5 1.258(5) .
C37 C38 1.383(7) .
C38 C39 1.386(7) .
C39 O6 1.253(6) .
C39 C40 1.540(8) .
C40 F10 1.260(8) .
C40 F12 1.306(7) .
C40 F11 1.323(8) .
C41 F13 1.311(7) .
C41 F14 1.313(7) .
C41 F15 1.321(6) .
C41 C42 1.527(7) .
C42 O7 1.230(5) .
C42 C43 1.416(7) .
C43 C44 1.378(7) .
C44 O8 1.251(6) .
C44 C45 1.532(7) .
C45 F17 1.233(8) .
C45 F18 1.270(6) .
C45 F16 1.389(9) .
C46 F20 1.218(7) .
C46 F19 1.341(9) .
C46 F21 1.346(9) .
C46 C47 1.537(8) .
C47 O11 1.246(6) .
C47 C48 1.394(8) .
C48 C49 1.378(7) .
C49 O12 1.234(6) .
C49 C50 1.554(7) .
C50 F22 1.285(8) .
C50 F23 1.299(7) .
C50 F24 1.317(7) .
C51 F27 1.319(7) .
C51 F25 1.325(6) .
C51 F26 1.351(7) .
C51 C52 1.525(8) .
C52 O13 1.256(6) .
C52 C53 1.385(7) .
C53 C54 1.398(8) .
C54 O14 1.245(6) .
C54 C55 1.549(8) .
C55 F30 1.276(9) .
C55 F28 1.310(8) .
C55 F29 1.321(8) .
C56 F32 1.324(6) .
C56 F33 1.324(6) .
C56 F31 1.335(6) .
C56 C57 1.539(7) .
C57 O15 1.256(6) .
C57 C58 1.390(7) .
C58 C59 1.390(7) .
C59 O16 1.241(6) .
C59 C60 1.528(7) .
C60 F36A 1.201(14) .
C60 F35A 1.238(17) .
C60 F35 1.254(13) .
C60 F34 1.260(10) .
C60 F34A 1.388(15) .
C60 F36 1.44(2) .
C61 Cl2 1.701(9) .
C61 Cl3 1.738(9) .
C61 Cl1 1.758(8) .
N1 O1 1.325(5) .
N2 O2 1.332(4) .
N3 O9 1.342(5) .
N4 O10 1.338(5) .
O1 Dy1 2.308(3) .
O2 Dy1 2.320(3) 2_667
O3 Dy1 2.395(3) .
O4 Dy1 2.364(4) .
O5 Dy1 2.325(3) .
O6 Dy1 2.412(3) .
O7 Dy1 2.353(3) .
O8 Dy1 2.340(3) .
O9 Dy2 2.348(3) .
O10 Dy2 2.338(3) 2_667
O11 Dy2 2.359(3) .
O12 Dy2 2.367(3) .
O13 Dy2 2.399(3) .
O14 Dy2 2.370(3) .
O15 Dy2 2.338(3) .
O16 Dy2 2.382(3) .
F34 F35A 1.00(2) .
F34 F34A 1.23(2) .
F34A F35 1.57(2) .
F35 F36A 0.91(3) .
F35A F36 1.15(3) .
F36 F36A 1.42(3) .
Dy1 O2 2.320(3) 2_667
Dy2 O10 2.338(3) 2_667
